data_2310487
loop_
_publ_author_name
'Spencer, C.J.'
'Lipscomb, W.N.'

_publ_section_title
;
 The molecular and crystal structure of (P C F3)5
;
_journal_name_full 'Acta Crystallographica (1,1948-23,1967)'
_journal_page_first 250
_journal_page_last 256
_journal_volume 14
_journal_year 1961
_chemical_formula_sum 'C5 F15 P5'
_chemical_name_systematic '(P C F3)5'
_space_group_IT_number 14
_symmetry_space_group_name_Hall '-P 2yn'
_symmetry_space_group_name_H-M 'P 1 21/n 1'
_cell_angle_alpha 90
_cell_angle_beta 103
_cell_angle_gamma 90
_cell_formula_units_Z 4
_cell_length_a 9.87
_cell_length_b 9.78
_cell_length_c 16.67
_cell_volume 1567.890
_citation_journal_id_ASTM ACCRA9
_cod_data_source_file Spencer_ACCRA9_1961_1433.cif
_cod_data_source_block C5F15P5
_cod_original_cell_volume 1567.89
_cod_original_sg_symbol_Hall '-P 2ybc (x-z,y,z)'
_cod_database_code 2310487

loop_
_symmetry_equiv_pos_as_xyz
x,y,z
-x+1/2,y+1/2,-z+1/2
-x,-y,-z
x-1/2,-y-1/2,z-1/2

loop_
_atom_site_label
_atom_site_type_symbol
_atom_site_fract_x
_atom_site_fract_y
_atom_site_fract_z
_atom_site_occupancy
_atom_site_U_iso_or_equiv
F1 F-1 0.2559 0.2922 0.0841 1 0.0
F15 F-1 0.1998 0.1945 0.4078 1 0.0
F9 F-1 -0.3197 0.068 0.0223 1 0.0
F3 F-1 0.3738 0.1879 0.1915 1 0.0
C2 C+4 -0.107 0.4553 0.1131 1 0.0
F14 F-1 0.0491 0.038 0.4149 1 0.0
F10 F-1 -0.0457 -0.0397 0.0699 1 0.0
P4 P-1 -0.1138 -0.0099 0.2231 1 0.0
F5 F-1 -0.0082 0.5301 0.086 1 0.0
F4 F-1 -0.0956 0.4953 0.1933 1 0.0
F7 F-1 -0.442 0.2295 0.0609 1 0.0
C5 C+4 0.0767 0.1376 0.3674 1 0.0
F11 F-1 0.0196 -0.2019 0.1576 1 0.0
P5 P-1 0.1015 0.0635 0.2652 1 0.0
F2 F-1 0.2168 0.0783 0.1024 1 0.0
C1 C+4 0.2404 0.1985 0.1404 1 0.0
F6 F-1 -0.2303 0.4821 0.0721 1 0.0
C4 C+4 -0.0847 -0.1141 0.1305 1 0.0
F13 F-1 -0.0195 0.2321 0.3619 1 0.0
P1 P-1 0.1203 0.2622 0.2046 1 0.0
F12 F-1 -0.1969 -0.1824 0.0973 1 0.0
C3 C+4 -0.3577 0.1236 0.0905 1 0.0
P2 P-1 -0.0659 0.2655 0.0997 1 0.0
P3 P-1 -0.2108 0.1865 0.1759 1 0.0
F8 F-1 -0.4356 0.0327 0.1194 1 0.0
